data_4347576
loop_
_publ_author_name
'Kremer, Alexandre B.'
'Osten, Kimberly M.'
'Yu, Insun'
'Ebrahimi, Tannaz'
'Aluthge, Dinesh C.'
'Mehrkhodavandi, Parisa'

_publ_section_title
;
 Dinucleating Ligand Platforms Supporting Indium and Zinc Catalysts for
 Cyclic Ester Polymerization.
;
_journal_issue 11
_journal_name_full 'Inorganic chemistry'
_journal_page_first 5365
_journal_page_last 5374
_journal_paper_doi 10.1021/acs.inorgchem.6b00358
_journal_volume 55
_journal_year 2016
_chemical_formula_moiety '2(C24 H46 Cl4 In2 N4 O2), 1.94(C7 H6.67), C7 H8'
_chemical_formula_sum 'C68.57 H112.86 Cl8 In4 N8 O4'
_chemical_formula_weight 1856.18
_space_group_crystal_system triclinic
_space_group_IT_number 2
_space_group_name_Hall '-P 1'
_space_group_name_H-M_alt 'P -1'
_atom_sites_solution_hydrogens geom
_atom_sites_solution_primary direct
_audit_creation_date 2014-06-16
_audit_creation_method
;
Olex2 1.2
(compiled 2014.05.21 svn.r2940 for OlexSys, GUI svn.r4846)
;
_cell_angle_alpha 84.491(5)
_cell_angle_beta 83.099(5)
_cell_angle_gamma 83.917(5)
_cell_formula_units_Z 2
_cell_length_a 11.307(5)
_cell_length_b 18.369(5)
_cell_length_c 22.010(5)
_cell_measurement_reflns_used 9855
_cell_measurement_temperature 90
_cell_measurement_theta_max 28.650
_cell_measurement_theta_min 2.228
_cell_volume 4497(3)
_computing_cell_refinement 'SAINT v8.34A (Bruker, 2013)'
_computing_data_reduction 'SAINT v8.34A (Bruker, 2013)'
_computing_molecular_graphics 'Olex2 (Dolomanov et al., 2009)'
_computing_publication_material 'Olex2 (Dolomanov et al., 2009)'
_computing_structure_refinement 'ShelXL (Sheldrick, 2008)'
_computing_structure_solution 'SIR97 (Burla et al., 2007)'
_diffrn_ambient_temperature 90
_diffrn_measured_fraction_theta_full 1.000
_diffrn_measured_fraction_theta_max 0.982
_diffrn_measurement_device_type 'Bruker APEX DUO'
_diffrn_measurement_method '\f and \w scans'
_diffrn_radiation_type MoK\a
_diffrn_radiation_wavelength 0.71069
_diffrn_reflns_av_R_equivalents 0.0520
_diffrn_reflns_av_unetI/netI 0.0668
_diffrn_reflns_Laue_measured_fraction_full 1.000
_diffrn_reflns_Laue_measured_fraction_max 0.982
_diffrn_reflns_limit_h_max 15
_diffrn_reflns_limit_h_min -15
_diffrn_reflns_limit_k_max 24
_diffrn_reflns_limit_k_min -24
_diffrn_reflns_limit_l_max 20
_diffrn_reflns_limit_l_min -29
_diffrn_reflns_number 93165
_diffrn_reflns_point_group_measured_fraction_full 1.000
_diffrn_reflns_point_group_measured_fraction_max 0.982
_diffrn_reflns_theta_full 25.000
_diffrn_reflns_theta_max 29.053
_diffrn_reflns_theta_min 1.119
_diffrn_standards_number 0
_exptl_absorpt_coefficient_mu 1.294
_exptl_absorpt_correction_T_max 0.7458
_exptl_absorpt_correction_T_min 0.6316
_exptl_absorpt_correction_type multi-scan
_exptl_absorpt_process_details
;
SADABS-2012/1 (Bruker,2012) was used for absorption correction.
wR2(int) was 0.0648 before and 0.0514 after correction.
The Ratio of minimum to maximum transmission is 0.8469.
The \l/2 correction factor is 0.0015.
;
_exptl_crystal_colour colourless
_exptl_crystal_colour_primary colourless
_exptl_crystal_density_diffrn 1.371
_exptl_crystal_description plates
_exptl_crystal_F_000 1888
_exptl_crystal_recrystallization_method 'grown in toluene under slow evaporation'
_exptl_crystal_size_max 0.93
_exptl_crystal_size_mid 0.81
_exptl_crystal_size_min 0.2
_refine_diff_density_max 1.926
_refine_diff_density_min -1.601
_refine_diff_density_rms 0.147
_refine_ls_extinction_method none
_refine_ls_goodness_of_fit_ref 1.021
_refine_ls_hydrogen_treatment constr
_refine_ls_matrix_type full
_refine_ls_number_parameters 905
_refine_ls_number_reflns 23586
_refine_ls_number_restraints 57
_refine_ls_restrained_S_all 1.056
_refine_ls_R_factor_all 0.1027
_refine_ls_R_factor_gt 0.0571
_refine_ls_shift/su_max 0.001
_refine_ls_shift/su_mean 0.000
_refine_ls_structure_factor_coef Fsqd
_refine_ls_weighting_details 'w=1/[\s^2^(Fo^2^)+(0.0434P)^2^+23.6198P] where P=(Fo^2^+2Fc^2^)/3'
_refine_ls_weighting_scheme calc
_refine_ls_wR_factor_gt 0.1193
_refine_ls_wR_factor_ref 0.1440
_reflns_Friedel_coverage 0.000
_reflns_number_gt 15406
_reflns_number_total 23586
_reflns_threshold_expression 'I > 2\s(I)'
_cod_data_source_file ic6b00358_si_002.cif
_cod_data_source_block pm138
_cod_database_code 4347576
_shelxl_version_number 2013-4
_shelx_space_group_comment
;
The symmetry employed for this shelxl refinement is uniquely defined
by the following loop, which should always be used as a source of
symmetry information in preference to the above space-group names.
They are only intended as comments.
;
_olex2_refinement_description
;
1. Fixed Uiso
 At 1.2 times of:
  All C(H) groups, All C(H,H) groups
 At 1.5 times of:
  All C(H,H,H) groups
2. Restrained distances
 C1I-C1N
 1.54 with sigma of 0.02
 C49-H49A = C49-H49B = C49-H49C = C49-C50
 1.45 with sigma of 0.02
 C1Q-C1Y
 2.51 with sigma of 0.0001
3. Uiso/Uaniso restraints and constraints
Uanis(C1N) \\sim Ueq: with sigma of 0.0005 and sigma for terminal atoms of 0.001
4. Rigid body (RIGU) restrains
 C1N
 with sigma for 1-2 distances of 0.002 and sigma for 1-3 distances of 0.002
 C1Y, C1P, C1Q, C1R, C1S, C1T, C1O
 with sigma for 1-2 distances of 0.0005 and sigma for 1-3 distances of 0.0005
5. Others
 Sof(C1G)=Sof(H1G)=Sof(C1H)=Sof(H1H)=Sof(C1I)=Sof(C1J)=Sof(H1J)=Sof(C1K)=
 Sof(H1K)=Sof(C1L)=Sof(H1L)=Sof(C1N)=Sof(H1NA)=Sof(H1NB)=Sof(H1NC)=1-FVAR(1)
 Sof(H49A)=Sof(H49B)=Sof(H49C)=Sof(C1A)=Sof(H1A)=Sof(C1B)=Sof(H1B)=Sof(C1C)=
 Sof(C1D)=Sof(H1D)=Sof(C1E)=Sof(H1E)=Sof(C1F)=Sof(H1F)=Sof(C1M)=Sof(H1MA)=
 Sof(H1MB)=Sof(H1MC)=FVAR(1)
6.a Secondary CH2 refined with riding coordinates:
 C11(H11A,H11B), C13(H13A,H13B), C14(H14A,H14B), C17(H17A,H17B), C18(H18A,
 H18B), C19(H19A,H19B), C23(H23A,H23B), C35(H35A,H35B), C36(H36A,H36B),
 C37(H37A,H37B), C41(H41A,H41B), C42(H42A,H42B), C44(H44A,H44B), C47(H47A,H47B)
6.b Aromatic/amide H refined with riding coordinates:
 C3(H3), C5(H5), C27(H27), C29(H29), C51(H51), C52(H52), C53(H53), C54(H54),
 C55(H55), C1A(H1A), C1B(H1B), C1D(H1D), C1E(H1E), C1F(H1F), C1G(H1G), C1H(H1H),
  C1J(H1J), C1K(H1K), C1L(H1L), C1O(H1O), C1Q(H1Q), C1R(H1R), C1S(H1S), C1T(H1T)
6.c Fitted hexagon refined as free rotating group:
 C1G(C1H,C1I,C1J,C1K,C1L), C1O(C1P,C1Q,C1R,C1S,C1T)
6.d Idealised Me refined as rotating group:
 C8(H8A,H8B,H8C), C9(H9A,H9B,H9C), C10(H10A,H10B,H10C), C12(H12A,H12B,H12C),
 C15(H15A,H15B,H15C), C16(H16A,H16B,H16C), C20(H20A,H20B,H20C), C21(H21A,H21B,
 H21C), C22(H22A,H22B,H22C), C24(H24A,H24B,H24C), C32(H32A,H32B,H32C), C33(H33A,
 H33B,H33C), C34(H34A,H34B,H34C), C38(H38A,H38B,H38C), C39(H39A,H39B,H39C),
 C40(H40A,H40B,H40C), C43(H43A,H43B,H43C), C45(H45A,H45B,H45C), C46(H46A,H46B,
 H46C), C48(H48A,H48B,H48C), C49(H49A,H49B,H49C), C1M(H1MA,H1MB,H1MC), C1N(H1NA,
 H1NB,H1NC), C1Y(H1YA,H1YB,H1YC)
;
_olex2_exptl_crystal_mounting_method 'mounted in oil'
_olex2_submission_special_instructions 'No special instructions were received'

loop_
_space_group_symop_operation_xyz
'x, y, z'
'-x, -y, -z'

loop_
_atom_site_label
_atom_site_type_symbol
_atom_site_fract_x
_atom_site_fract_y
_atom_site_fract_z
_atom_site_U_iso_or_equiv
_atom_site_adp_type
_atom_site_occupancy
_atom_site_site_symmetry_order
_atom_site_calc_flag
_atom_site_refinement_flags_posn
_atom_site_refinement_flags_adp
_atom_site_refinement_flags_occupancy
_atom_site_disorder_assembly
_atom_site_disorder_group
C1 C 0.2039(4) 0.7647(3) 0.6438(3) 0.0250(11) Uani 1 1 d . . . . .
C2 C 0.1846(4) 0.7936(3) 0.5843(2) 0.0254(11) Uani 1 1 d . . . . .
C3 C 0.2820(5) 0.8042(3) 0.5409(3) 0.0328(12) Uani 1 1 d . . . . .
H3 H 0.2674 0.8227 0.5004 0.039 Uiso 1 1 calc R . . . .
C4 C 0.3989(5) 0.7892(4) 0.5535(3) 0.0409(15) Uani 1 1 d . . . . .
C5 C 0.4165(5) 0.7605(4) 0.6126(3) 0.0433(16) Uani 1 1 d . . . . .
H5 H 0.4961 0.7501 0.6229 0.052 Uiso 1 1 calc R . . . .
C6 C 0.3228(5) 0.7463(3) 0.6573(3) 0.0356(13) Uani 1 1 d . . . . .
C7 C 0.5073(5) 0.8029(5) 0.5065(3) 0.0531(19) Uani 1 1 d . . . . .
C8 C 0.5749(5) 0.8614(4) 0.5282(3) 0.0481(17) Uani 1 1 d . . . . .
H8A H 0.6025 0.8440 0.5681 0.072 Uiso 1 1 calc GR . . . .
H8B H 0.5217 0.9068 0.5323 0.072 Uiso 1 1 calc GR . . . .
H8C H 0.6440 0.8710 0.4982 0.072 Uiso 1 1 calc GR . . . .
C9 C 0.4663(7) 0.8330(7) 0.4448(4) 0.104(4) Uani 1 1 d . . . . .
H9A H 0.4185 0.8802 0.4493 0.157 Uiso 1 1 calc GR . . . .
H9B H 0.4177 0.7982 0.4307 0.157 Uiso 1 1 calc GR . . . .
H9C H 0.5364 0.8398 0.4148 0.157 Uiso 1 1 calc GR . . . .
C10 C 0.5908(6) 0.7321(5) 0.5000(5) 0.079(3) Uani 1 1 d . . . . .
H10A H 0.5483 0.6951 0.4846 0.118 Uiso 1 1 calc GR . . . .
H10B H 0.6161 0.7137 0.5402 0.118 Uiso 1 1 calc GR . . . .
H10C H 0.6612 0.7422 0.4711 0.118 Uiso 1 1 calc GR . . . .
C11 C 0.3545(5) 0.7077(4) 0.7173(3) 0.0438(16) Uani 1 1 d . . . . .
H11A H 0.3227 0.6590 0.7223 0.053 Uiso 1 1 calc R . . . .
H11B H 0.4428 0.6991 0.7153 0.053 Uiso 1 1 calc R . . . .
C12 C 0.3642(7) 0.7054(5) 0.8253(4) 0.071(3) Uani 1 1 d . . . . .
H12A H 0.4516 0.7042 0.8176 0.107 Uiso 1 1 calc GR . . . .
H12B H 0.3411 0.6550 0.8299 0.107 Uiso 1 1 calc GR . . . .
H12C H 0.3362 0.7293 0.8630 0.107 Uiso 1 1 calc GR . . . .
C13 C 0.3405(8) 0.8238(4) 0.7674(4) 0.066(3) Uani 1 1 d . . . . .
H13A H 0.3486 0.8428 0.7236 0.080 Uiso 1 1 calc R . . . .
H13B H 0.4185 0.8251 0.7832 0.080 Uiso 1 1 calc R . . . .
C14 C 0.2466(9) 0.8722(4) 0.8028(4) 0.079(3) Uani 1 1 d . . . . .
H14A H 0.2700 0.9230 0.7985 0.094 Uiso 1 1 calc R . . . .
H14B H 0.2412 0.8546 0.8469 0.094 Uiso 1 1 calc R . . . .
C15 C 0.1292(8) 0.9118(3) 0.7181(3) 0.057(2) Uani 1 1 d . . . . .
H15A H 0.1907 0.8867 0.6901 0.086 Uiso 1 1 calc GR . . . .
H15B H 0.1478 0.9623 0.7203 0.086 Uiso 1 1 calc GR . . . .
H15C H 0.0509 0.9125 0.7030 0.086 Uiso 1 1 calc GR . . . .
C16 C 0.0302(10) 0.9128(3) 0.8191(4) 0.088(3) Uani 1 1 d . . . . .
H16A H 0.0436 0.9649 0.8156 0.132 Uiso 1 1 calc GR . . . .
H16B H 0.0310 0.8928 0.8620 0.132 Uiso 1 1 calc GR . . . .
H16C H -0.0476 0.9074 0.8055 0.132 Uiso 1 1 calc GR . . . .
C17 C 0.0627(4) 0.8201(3) 0.5645(3) 0.0255(11) Uani 1 1 d . . . . .
H17A H 0.0292 0.8625 0.5878 0.031 Uiso 1 1 calc R . . . .
H17B H 0.0732 0.8380 0.5205 0.031 Uiso 1 1 calc R . . . .
C18 C 0.0202(5) 0.6946(3) 0.5465(3) 0.0303(12) Uani 1 1 d . . . . .
H18A H 0.1079 0.6865 0.5477 0.036 Uiso 1 1 calc R . . . .
H18B H 0.0041 0.6973 0.5031 0.036 Uiso 1 1 calc R . . . .
C19 C -0.0393(5) 0.6312(3) 0.5826(3) 0.0338(13) Uani 1 1 d . . . . .
H19A H -0.1269 0.6392 0.5810 0.041 Uiso 1 1 calc R . . . .
H19B H -0.0095 0.5849 0.5638 0.041 Uiso 1 1 calc R . . . .
C20 C -0.1315(5) 0.7978(4) 0.5427(3) 0.0409(15) Uani 1 1 d . . . . .
H20A H -0.1060 0.8127 0.4995 0.061 Uiso 1 1 calc GR . . . .
H20B H -0.1678 0.8410 0.5634 0.061 Uiso 1 1 calc GR . . . .
H20C H -0.1902 0.7618 0.5449 0.061 Uiso 1 1 calc GR . . . .
C21 C -0.0843(6) 0.5688(3) 0.6827(3) 0.0392(14) Uani 1 1 d . . . . .
H21A H -0.0602 0.5209 0.6665 0.059 Uiso 1 1 calc GR . . . .
H21B H -0.1695 0.5823 0.6792 0.059 Uiso 1 1 calc GR . . . .
H21C H -0.0702 0.5659 0.7260 0.059 Uiso 1 1 calc GR . . . .
C22 C 0.1139(5) 0.5989(3) 0.6506(3) 0.0327(13) Uani 1 1 d . . . . .
H22A H 0.1641 0.6351 0.6279 0.049 Uiso 1 1 calc GR . . . .
H22B H 0.1322 0.5518 0.6324 0.049 Uiso 1 1 calc GR . . . .
H22C H 0.1300 0.5926 0.6936 0.049 Uiso 1 1 calc GR . . . .
C23 C -0.1769(7) 0.7429(4) 0.8157(4) 0.060(2) Uani 1 1 d . . . . .
H23A H -0.1594 0.7657 0.8522 0.072 Uiso 1 1 calc R . . . .
H23B H -0.2441 0.7732 0.7980 0.072 Uiso 1 1 calc R . . . .
C24 C -0.2098(8) 0.6685(5) 0.8336(4) 0.070(2) Uani 1 1 d . . . . .
H24A H -0.2805 0.6702 0.8641 0.105 Uiso 1 1 calc GR . . . .
H24B H -0.1431 0.6388 0.8513 0.105 Uiso 1 1 calc GR . . . .
H24C H -0.2278 0.6464 0.7973 0.105 Uiso 1 1 calc GR . . . .
C25 C 0.2235(4) 0.7369(3) 0.1468(3) 0.0288(12) Uani 1 1 d . . . . .
C26 C 0.2007(5) 0.7567(3) 0.0863(3) 0.0354(13) Uani 1 1 d . . . . .
C27 C 0.2925(5) 0.7468(4) 0.0398(3) 0.0498(17) Uani 1 1 d . . . . .
H27 H 0.2751 0.7586 -0.0014 0.060 Uiso 1 1 calc R . . . .
C28 C 0.4088(6) 0.7208(4) 0.0496(4) 0.0537(19) Uani 1 1 d . . . . .
C29 C 0.4305(5) 0.7052(4) 0.1091(3) 0.0466(17) Uani 1 1 d . . . . .
H29 H 0.5102 0.6905 0.1177 0.056 Uiso 1 1 calc R . . . .
C30 C 0.3404(5) 0.7102(3) 0.1577(3) 0.0342(13) Uani 1 1 d . . . . .
C31 C 0.5064(6) 0.7093(5) -0.0041(4) 0.063(2) Uani 1 1 d . . . . .
C32 C 0.6298(6) 0.6921(7) 0.0161(4) 0.106(4) Uani 1 1 d . . . . .
H32A H 0.6495 0.7331 0.0372 0.159 Uiso 1 1 calc GR . . . .
H32B H 0.6884 0.6847 -0.0199 0.159 Uiso 1 1 calc GR . . . .
H32C H 0.6316 0.6473 0.0441 0.159 Uiso 1 1 calc GR . . . .
C33 C 0.5067(8) 0.7822(6) -0.0480(5) 0.097(4) Uani 1 1 d . . . . .
H33A H 0.4267 0.7956 -0.0609 0.146 Uiso 1 1 calc GR . . . .
H33B H 0.5645 0.7746 -0.0843 0.146 Uiso 1 1 calc GR . . . .
H33C H 0.5293 0.8218 -0.0263 0.146 Uiso 1 1 calc GR . . . .
C34 C 0.4795(6) 0.6453(4) -0.0383(3) 0.0565(19) Uani 1 1 d . . . . .
H34A H 0.4862 0.5997 -0.0114 0.085 Uiso 1 1 calc GR . . . .
H34B H 0.5369 0.6408 -0.0751 0.085 Uiso 1 1 calc GR . . . .
H34C H 0.3981 0.6544 -0.0502 0.085 Uiso 1 1 calc GR . . . .
C35 C 0.3752(5) 0.6799(3) 0.2189(3) 0.0344(13) Uani 1 1 d . . . . .
H35A H 0.4615 0.6626 0.2140 0.041 Uiso 1 1 calc R . . . .
H35B H 0.3309 0.6365 0.2325 0.041 Uiso 1 1 calc R . . . .
C36 C 0.4076(5) 0.8016(3) 0.2514(3) 0.0306(12) Uani 1 1 d . . . . .
H36A H 0.4153 0.8119 0.2062 0.037 Uiso 1 1 calc R . . . .
H36B H 0.4886 0.7977 0.2649 0.037 Uiso 1 1 calc R . . . .
C37 C 0.3302(5) 0.8638(3) 0.2811(3) 0.0303(12) Uani 1 1 d . . . . .
H37A H 0.3261 0.8547 0.3263 0.036 Uiso 1 1 calc R . . . .
H37B H 0.3667 0.9105 0.2689 0.036 Uiso 1 1 calc R . . . .
C38 C 0.4087(5) 0.6927(3) 0.3229(3) 0.0354(13) Uani 1 1 d . . . . .
H38A H 0.3748 0.6457 0.3342 0.053 Uiso 1 1 calc GR . . . .
H38B H 0.3920 0.7234 0.3575 0.053 Uiso 1 1 calc GR . . . .
H38C H 0.4955 0.6838 0.3125 0.053 Uiso 1 1 calc GR . . . .
C39 C 0.2114(5) 0.8978(3) 0.1969(3) 0.0327(12) Uani 1 1 d . . . . .
H39A H 0.2451 0.9453 0.1907 0.049 Uiso 1 1 calc GR . . . .
H39B H 0.1300 0.9038 0.1849 0.049 Uiso 1 1 calc GR . . . .
H39C H 0.2613 0.8625 0.1718 0.049 Uiso 1 1 calc GR . . . .
C40 C 0.1334(6) 0.9268(3) 0.2974(3) 0.0410(15) Uani 1 1 d . . . . .
H40A H 0.1319 0.9122 0.3415 0.062 Uiso 1 1 calc GR . . . .
H40B H 0.0517 0.9315 0.2859 0.062 Uiso 1 1 calc GR . . . .
H40C H 0.1673 0.9741 0.2881 0.062 Uiso 1 1 calc GR . . . .
C41 C 0.0822(5) 0.7937(3) 0.0678(3) 0.0355(13) Uani 1 1 d . . . . .
H41A H 0.0686 0.8427 0.0841 0.043 Uiso 1 1 calc R . . . .
H41B H 0.0892 0.8017 0.0224 0.043 Uiso 1 1 calc R . . . .
C42 C -0.0108(5) 0.6769(3) 0.0715(3) 0.0414(15) Uani 1 1 d . . . . .
H42A H 0.0748 0.6581 0.0691 0.050 Uiso 1 1 calc R . . . .
H42B H -0.0377 0.6757 0.0304 0.050 Uiso 1 1 calc R . . . .
C43 C -0.1269(5) 0.7957(3) 0.0599(3) 0.0408(15) Uani 1 1 d . . . . .
H43A H -0.1364 0.8461 0.0721 0.061 Uiso 1 1 calc GR . . . .
H43B H -0.2005 0.7722 0.0737 0.061 Uiso 1 1 calc GR . . . .
H43C H -0.1107 0.7964 0.0151 0.061 Uiso 1 1 calc GR . . . .
C44 C -0.0823(5) 0.6284(3) 0.1176(3) 0.0419(16) Uani 1 1 d . . . . .
H44A H -0.1681 0.6467 0.1195 0.050 Uiso 1 1 calc R . . . .
H44B H -0.0731 0.5778 0.1046 0.050 Uiso 1 1 calc R . . . .
C45 C 0.0789(5) 0.5878(3) 0.1796(3) 0.0420(16) Uani 1 1 d . . . . .
H45A H 0.0766 0.5372 0.1695 0.063 Uiso 1 1 calc GR . . . .
H45B H 0.1049 0.5874 0.2205 0.063 Uiso 1 1 calc GR . . . .
H45C H 0.1351 0.6126 0.1492 0.063 Uiso 1 1 calc GR . . . .
C46 C -0.1226(5) 0.5871(3) 0.2255(4) 0.0482(18) Uani 1 1 d . . . . .
H46A H -0.2047 0.6102 0.2253 0.072 Uiso 1 1 calc GR . . . .
H46B H -0.0965 0.5883 0.2662 0.072 Uiso 1 1 calc GR . . . .
H46C H -0.1197 0.5359 0.2157 0.072 Uiso 1 1 calc GR . . . .
C47 C -0.1237(6) 0.7622(4) 0.3352(4) 0.0514(18) Uani 1 1 d . . . . .
H47A H -0.0931 0.7306 0.3700 0.062 Uiso 1 1 calc R . . . .
H47B H -0.1950 0.7413 0.3246 0.062 Uiso 1 1 calc R . . . .
C48 C -0.1602(7) 0.8380(5) 0.3549(4) 0.072(2) Uani 1 1 d . . . . .
H48A H -0.1910 0.8696 0.3207 0.108 Uiso 1 1 calc GR . . . .
H48B H -0.0908 0.8583 0.3672 0.108 Uiso 1 1 calc GR . . . .
H48C H -0.2228 0.8357 0.3898 0.108 Uiso 1 1 calc GR . . . .
C49 C 0.4309(10) 0.4673(6) 0.3217(5) 0.095(3) Uani 1 1 d D . . . .
H49A H 0.3658 0.5030 0.3366 0.143 Uiso 0.556(10) 1 calc DGR . P A 2
H49B H 0.5023 0.4721 0.3416 0.143 Uiso 0.556(10) 1 calc DGR . P A 2
H49C H 0.4064 0.4175 0.3315 0.143 Uiso 0.556(10) 1 calc DGR . P A 2
C50 C 0.4586(7) 0.4815(4) 0.2531(4) 0.063(2) Uani 1 1 d D . . . .
C51 C 0.3767(8) 0.4821(5) 0.2144(5) 0.072(2) Uani 1 1 d . . . . .
H51 H 0.2984 0.4706 0.2304 0.086 Uiso 1 1 calc R . . . .
C52 C 0.4009(7) 0.4987(5) 0.1525(5) 0.069(2) Uani 1 1 d . . . . .
H52 H 0.3400 0.5003 0.1260 0.083 Uiso 1 1 calc R . . . .
C53 C 0.5148(8) 0.5130(5) 0.1295(5) 0.074(3) Uani 1 1 d . . . . .
H53 H 0.5340 0.5229 0.0865 0.089 Uiso 1 1 calc R . . . .
C54 C 0.6000(7) 0.5131(4) 0.1675(4) 0.063(2) Uani 1 1 d . . . . .
H54 H 0.6783 0.5244 0.1514 0.075 Uiso 1 1 calc R . . . .
C55 C 0.5732(6) 0.4969(4) 0.2288(4) 0.060(2) Uani 1 1 d . . . . .
H55 H 0.6337 0.4961 0.2554 0.072 Uiso 1 1 calc R . . . .
N1 N 0.1262(7) 0.8722(3) 0.7802(3) 0.063(2) Uani 1 1 d . . . . .
N2 N 0.3093(5) 0.7471(3) 0.7727(3) 0.0510(16) Uani 1 1 d . . . . .
N3 N -0.0265(3) 0.7646(2) 0.5731(2) 0.0274(10) Uani 1 1 d . . . . .
N4 N -0.0134(4) 0.6248(2) 0.6472(2) 0.0273(10) Uani 1 1 d . . . . .
N5 N 0.3537(4) 0.7311(2) 0.2688(2) 0.0269(10) Uani 1 1 d . . . . .
N6 N 0.2078(4) 0.8705(2) 0.2623(2) 0.0285(10) Uani 1 1 d . . . . .
N7 N -0.0421(4) 0.6275(2) 0.1789(3) 0.0394(13) Uani 1 1 d . . . . .
N8 N -0.0253(4) 0.7535(2) 0.0887(2) 0.0300(10) Uani 1 1 d . . . . .
O1 O 0.1105(3) 0.75397(17) 0.68732(16) 0.0229(7) Uani 1 1 d . . . . .
O2 O -0.0712(3) 0.7398(2) 0.77029(18) 0.0318(9) Uani 1 1 d . . . . .
O3 O 0.1354(3) 0.74438(18) 0.19338(18) 0.0262(8) Uani 1 1 d . . . . .
O4 O -0.0332(3) 0.7608(2) 0.28321(19) 0.0328(9) Uani 1 1 d . . . . .
Cl1 Cl -0.28633(12) 0.71632(10) 0.67538(8) 0.0502(4) Uani 1 1 d . . . . .
Cl2 Cl -0.15085(15) 0.87725(8) 0.67801(8) 0.0503(4) Uani 1 1 d . . . . .
Cl3 Cl 0.0727(2) 0.75210(9) 0.90045(8) 0.0618(6) Uani 1 1 d . . . . .
Cl4 Cl 0.13348(13) 0.61037(7) 0.80473(7) 0.0330(3) Uani 1 1 d . . . . .
Cl5 Cl 0.14477(13) 0.77975(8) 0.39898(7) 0.0375(3) Uani 1 1 d . . . . .
Cl6 Cl 0.14265(14) 0.61971(7) 0.32584(8) 0.0446(4) Uani 1 1 d . . . . .
Cl7 Cl -0.09141(12) 0.89101(6) 0.17868(7) 0.0336(3) Uani 1 1 d . . . . .
Cl8 Cl -0.27995(11) 0.74934(8) 0.20530(8) 0.0416(4) Uani 1 1 d . . . . .
In1 In -0.08053(3) 0.74559(2) 0.67535(2) 0.02414(9) Uani 1 1 d . . . . .
In2 In 0.10632(4) 0.74523(2) 0.78879(2) 0.03167(10) Uani 1 1 d . . . . .
In3 In 0.15154(3) 0.75108(2) 0.29247(2) 0.02358(9) Uani 1 1 d . . . . .
In4 In -0.06291(3) 0.75518(2) 0.19211(2) 0.02582(9) Uani 1 1 d . . . . .
C1A C 0.1921(16) 0.4979(10) 0.5045(8) 0.052(4) Uani 0.556(10) 1 d . . P A 2
H1A H 0.1422 0.5149 0.4733 0.063 Uiso 0.556(10) 1 calc R . P A 2
C1B C 0.3619(16) 0.5063(15) 0.5533(7) 0.048(5) Uani 0.556(10) 1 d . . P A 2
H1B H 0.4317 0.5297 0.5563 0.058 Uiso 0.556(10) 1 calc R . P A 2
C1C C 0.2909(11) 0.5334(7) 0.5082(6) 0.047(3) Uani 0.556(10) 1 d . . P A 2
C1D C 0.1613(13) 0.4380(8) 0.5447(7) 0.061(4) Uani 0.556(10) 1 d . . P A 2
H1D H 0.0910 0.4150 0.5418 0.073 Uiso 0.556(10) 1 calc R . P A 2
C1E C 0.3370(15) 0.4465(10) 0.5946(9) 0.066(5) Uani 0.556(10) 1 d . . P A 2
H1E H 0.3874 0.4295 0.6256 0.079 Uiso 0.556(10) 1 calc R . P A 2
C1F C 0.2365(15) 0.4130(7) 0.5888(7) 0.062(4) Uani 0.556(10) 1 d . . P A 2
H1F H 0.2182 0.3714 0.6160 0.075 Uiso 0.556(10) 1 calc R . P A 2
C1G C 0.2629(15) 0.5833(7) 0.4750(6) 0.056(5) Uani 0.444(10) 1 d . . P A 1
H1G H 0.2399 0.6226 0.4462 0.067 Uiso 0.444(10) 1 calc R . P A 1
C1H C 0.3422(13) 0.5933(8) 0.5164(8) 0.068(6) Uani 0.444(10) 1 d G . P A 1
H1H H 0.3733 0.6395 0.5159 0.082 Uiso 0.444(10) 1 calc R . P A 1
C1I C 0.3759(15) 0.5359(11) 0.5586(8) 0.091(14) Uani 0.444(10) 1 d DG . P A 1
C1J C 0.330(2) 0.4684(8) 0.5593(7) 0.086(11) Uani 0.444(10) 1 d G . P A 1
H1J H 0.3533 0.4291 0.5882 0.103 Uiso 0.444(10) 1 calc R . P A 1
C1K C 0.2510(19) 0.4584(6) 0.5179(9) 0.088(8) Uani 0.444(10) 1 d G . P A 1
H1K H 0.2198 0.4122 0.5185 0.106 Uiso 0.444(10) 1 calc R . P A 1
C1L C 0.2173(16) 0.5158(9) 0.4757(8) 0.080(9) Uani 0.444(10) 1 d G . P A 1
H1L H 0.1631 0.5089 0.4474 0.096 Uiso 0.444(10) 1 calc R . P A 1
C1M C 0.3229(12) 0.5993(9) 0.4699(8) 0.052(4) Uani 0.556(10) 1 d . . P A 2
H1MA H 0.2614 0.6149 0.4423 0.078 Uiso 0.556(10) 1 calc GR . P A 2
H1MB H 0.4002 0.5887 0.4456 0.078 Uiso 0.556(10) 1 calc GR . P A 2
H1MC H 0.3286 0.6387 0.4962 0.078 Uiso 0.556(10) 1 calc GR . P A 2
C1N C 0.464(3) 0.545(2) 0.6046(16) 0.180(14) Uani 0.444(10) 1 d D U P A 1
H1NA H 0.4793 0.5972 0.6026 0.270 Uiso 0.444(10) 1 calc GR . P A 1
H1NB H 0.5397 0.5155 0.5944 0.270 Uiso 0.444(10) 1 calc GR . P A 1
H1NC H 0.4300 0.5297 0.6463 0.270 Uiso 0.444(10) 1 calc GR . P A 1
C1O C 0.6044(3) 0.9530(2) 0.24489(18) 0.0884(18) Uani 1 1 d . . . . .
H1O H 0.6672 0.9162 0.2534 0.106 Uiso 1 1 calc R . . . .
C1P C 0.5495(3) 0.9959(2) 0.29091(16) 0.0927(18) Uani 1 1 d G . . . .
C1Q C 0.4576(3) 1.0498(2) 0.27850(19) 0.0927(19) Uani 1 1 d DG . . . .
H1Q H 0.4201 1.0791 0.3100 0.111 Uiso 1 1 calc R . . . .
C1R C 0.4206(3) 1.0607(2) 0.2201(2) 0.0893(18) Uani 1 1 d G . . . .
H1R H 0.3578 1.0975 0.2116 0.107 Uiso 1 1 calc R . . . .
C1S C 0.4755(4) 1.0178(2) 0.17404(18) 0.098(2) Uani 1 1 d G . . . .
H1S H 0.4502 1.0252 0.1341 0.118 Uiso 1 1 calc R . . . .
C1T C 0.5674(4) 0.9639(2) 0.18645(17) 0.0911(18) Uani 1 1 d G . . . .
H1T H 0.6049 0.9346 0.1550 0.109 Uiso 1 1 calc R . . . .
C1Y C 0.5840(5) 0.9970(6) 0.3613(2) 0.116(6) Uani 0.57(3) 1 d D . . . .
H1YA H 0.5856 0.9471 0.3818 0.174 Uiso 0.08(18) 1 calc GR . . . .
H1YB H 0.5240 1.0295 0.3842 0.174 Uiso 1 1 calc GR . . . .
H1YC H 0.6630 1.0149 0.3600 0.174 Uiso 0.13(18) 1 calc GR . . . .

loop_
_atom_site_aniso_label
_atom_site_aniso_U_11
_atom_site_aniso_U_22
_atom_site_aniso_U_33
_atom_site_aniso_U_23
_atom_site_aniso_U_13
_atom_site_aniso_U_12
C1 0.023(2) 0.024(2) 0.028(3) 0.003(2) -0.002(2) -0.0088(19)
C2 0.019(2) 0.030(3) 0.026(3) 0.002(2) 0.001(2) -0.0088(19)
C3 0.026(3) 0.047(3) 0.025(3) 0.003(3) -0.003(2) -0.012(2)
C4 0.024(3) 0.060(4) 0.040(4) 0.002(3) -0.003(3) -0.016(3)
C5 0.021(3) 0.065(4) 0.044(4) 0.013(3) -0.009(3) -0.012(3)
C6 0.024(3) 0.046(3) 0.038(4) 0.006(3) -0.008(2) -0.012(2)
C7 0.025(3) 0.097(6) 0.040(4) -0.005(4) 0.005(3) -0.026(3)
C8 0.027(3) 0.056(4) 0.058(5) 0.016(3) -0.001(3) -0.012(3)
C9 0.043(4) 0.236(14) 0.037(5) 0.004(6) 0.012(4) -0.059(6)
C10 0.034(4) 0.104(7) 0.103(8) -0.056(6) 0.028(4) -0.024(4)
C11 0.029(3) 0.061(4) 0.042(4) 0.013(3) -0.013(3) -0.013(3)
C12 0.076(5) 0.097(6) 0.049(5) 0.034(4) -0.040(4) -0.050(5)
C13 0.095(6) 0.073(5) 0.044(5) 0.014(4) -0.031(4) -0.062(5)
C14 0.159(9) 0.050(4) 0.046(5) 0.008(4) -0.041(5) -0.074(5)
C15 0.116(6) 0.022(3) 0.038(4) 0.007(3) -0.012(4) -0.029(3)
C16 0.195(11) 0.018(3) 0.051(5) -0.012(3) 0.005(6) -0.018(5)
C17 0.019(2) 0.028(3) 0.028(3) 0.006(2) -0.004(2) -0.0031(19)
C18 0.035(3) 0.034(3) 0.023(3) -0.004(2) -0.004(2) -0.008(2)
C19 0.043(3) 0.033(3) 0.028(3) -0.004(2) -0.006(3) -0.016(2)
C20 0.021(3) 0.057(4) 0.043(4) 0.016(3) -0.011(3) -0.009(2)
C21 0.051(4) 0.027(3) 0.043(4) 0.003(3) -0.007(3) -0.022(3)
C22 0.039(3) 0.021(2) 0.037(3) -0.006(2) 0.000(3) 0.003(2)
C23 0.063(5) 0.071(5) 0.041(5) -0.005(4) 0.013(4) -0.004(4)
C24 0.079(6) 0.074(6) 0.052(5) 0.002(4) 0.022(4) -0.017(4)
C25 0.025(2) 0.032(3) 0.031(3) -0.018(2) 0.005(2) -0.005(2)
C26 0.031(3) 0.042(3) 0.036(4) -0.016(3) 0.002(2) -0.010(2)
C27 0.034(3) 0.082(5) 0.035(4) -0.013(4) 0.003(3) -0.013(3)
C28 0.032(3) 0.082(5) 0.050(5) -0.029(4) 0.006(3) -0.016(3)
C29 0.025(3) 0.075(5) 0.044(4) -0.032(4) -0.001(3) -0.004(3)
C30 0.029(3) 0.041(3) 0.034(3) -0.019(3) 0.000(2) -0.001(2)
C31 0.038(4) 0.103(7) 0.054(5) -0.029(5) 0.005(3) -0.025(4)
C32 0.031(4) 0.222(13) 0.078(7) -0.082(8) 0.015(4) -0.036(6)
C33 0.072(6) 0.104(8) 0.111(9) -0.023(7) 0.052(6) -0.047(6)
C34 0.046(4) 0.082(5) 0.040(4) -0.014(4) 0.007(3) -0.004(4)
C35 0.028(3) 0.036(3) 0.041(4) -0.022(3) -0.004(2) 0.008(2)
C36 0.028(3) 0.036(3) 0.029(3) -0.007(2) 0.004(2) -0.014(2)
C37 0.038(3) 0.023(2) 0.032(3) -0.009(2) -0.002(2) -0.009(2)
C38 0.030(3) 0.040(3) 0.036(4) -0.002(3) -0.005(2) -0.001(2)
C39 0.042(3) 0.026(3) 0.031(3) 0.001(2) -0.002(2) -0.013(2)
C40 0.051(4) 0.025(3) 0.046(4) -0.012(3) 0.002(3) 0.000(2)
C41 0.033(3) 0.042(3) 0.033(3) -0.008(3) -0.002(2) -0.011(2)
C42 0.037(3) 0.035(3) 0.059(5) -0.025(3) -0.015(3) -0.003(2)
C43 0.034(3) 0.041(3) 0.051(4) -0.011(3) -0.014(3) -0.005(3)
C44 0.032(3) 0.025(3) 0.075(5) -0.021(3) -0.020(3) -0.002(2)
C45 0.035(3) 0.018(2) 0.076(5) -0.014(3) -0.014(3) 0.005(2)
C46 0.039(3) 0.021(3) 0.085(6) 0.006(3) -0.007(3) -0.012(2)
C47 0.035(3) 0.064(5) 0.055(5) -0.006(4) 0.003(3) -0.012(3)
C48 0.049(4) 0.096(7) 0.068(6) -0.022(5) 0.013(4) -0.002(4)
C49 0.095(8) 0.097(8) 0.094(9) -0.011(6) 0.004(6) -0.025(6)
C50 0.055(5) 0.048(4) 0.086(7) -0.013(4) -0.002(4) 0.002(3)
C51 0.068(5) 0.065(5) 0.086(7) -0.020(5) 0.001(5) -0.020(4)
C52 0.056(5) 0.066(5) 0.090(7) -0.026(5) -0.017(5) 0.000(4)
C53 0.073(6) 0.064(5) 0.083(7) -0.017(5) -0.002(5) 0.009(4)
C54 0.044(4) 0.057(5) 0.087(7) -0.005(4) -0.010(4) -0.005(3)
C55 0.044(4) 0.049(4) 0.083(7) 0.004(4) -0.001(4) -0.004(3)
N1 0.138(6) 0.024(3) 0.033(3) -0.002(2) -0.006(4) -0.037(3)
N2 0.062(4) 0.058(3) 0.039(3) 0.024(3) -0.027(3) -0.037(3)
N3 0.0144(19) 0.034(2) 0.031(3) 0.007(2) -0.0028(18) -0.0005(16)
N4 0.032(2) 0.0190(19) 0.032(3) -0.0002(18) -0.0027(19) -0.0104(17)
N5 0.024(2) 0.024(2) 0.033(3) -0.0043(19) -0.0031(19) -0.0005(16)
N6 0.034(2) 0.020(2) 0.031(3) -0.0077(18) 0.006(2) -0.0060(17)
N7 0.024(2) 0.018(2) 0.079(4) -0.011(2) -0.011(2) -0.0051(17)
N8 0.024(2) 0.027(2) 0.040(3) -0.003(2) -0.010(2) 0.0003(17)
O1 0.0246(17) 0.0194(16) 0.025(2) 0.0018(14) -0.0036(14) -0.0045(13)
O2 0.034(2) 0.034(2) 0.025(2) 0.0022(16) 0.0026(16) -0.0043(16)
O3 0.0222(17) 0.0195(16) 0.038(2) -0.0066(15) -0.0015(15) -0.0052(13)
O4 0.0216(18) 0.036(2) 0.039(2) -0.0002(18) 0.0030(16) -0.0014(15)
Cl1 0.0208(6) 0.0667(11) 0.0577(11) 0.0259(9) -0.0029(6) -0.0092(6)
Cl2 0.0586(10) 0.0251(7) 0.0548(11) 0.0079(7) 0.0169(8) 0.0165(6)
Cl3 0.1307(18) 0.0355(8) 0.0239(9) -0.0019(6) -0.0092(9) -0.0294(10)
Cl4 0.0452(8) 0.0229(6) 0.0308(8) 0.0045(5) -0.0071(6) -0.0052(5)
Cl5 0.0408(8) 0.0424(8) 0.0258(8) -0.0005(6) 0.0051(6) -0.0004(6)
Cl6 0.0526(9) 0.0213(6) 0.0620(11) 0.0098(6) -0.0172(8) -0.0125(6)
Cl7 0.0331(7) 0.0172(5) 0.0507(9) -0.0026(6) -0.0069(6) -0.0006(5)
Cl8 0.0176(6) 0.0321(7) 0.0737(12) -0.0004(7) -0.0035(6) -0.0022(5)
In1 0.02043(16) 0.01975(16) 0.0297(2) 0.00465(14) 0.00089(14) -0.00039(12)
In2 0.0561(3) 0.01862(17) 0.0227(2) 0.00214(14) -0.00685(18) -0.01519(16)
In3 0.02435(17) 0.01602(15) 0.0294(2) -0.00041(14) 0.00107(15) -0.00350(12)
In4 0.02079(17) 0.01445(15) 0.0422(2) -0.00255(15) -0.00246(15) -0.00246(12)
C1A 0.066(9) 0.051(10) 0.042(10) -0.020(8) 0.000(8) -0.012(8)
C1B 0.040(8) 0.074(13) 0.025(8) -0.002(8) -0.002(6) 0.020(8)
C1C 0.045(7) 0.049(7) 0.044(8) -0.014(6) 0.012(6) -0.003(5)
C1D 0.063(9) 0.066(9) 0.061(10) -0.035(8) 0.010(8) -0.031(7)
C1E 0.061(9) 0.073(12) 0.057(12) -0.005(9) -0.001(8) 0.012(8)
C1F 0.090(11) 0.031(6) 0.062(10) -0.002(6) 0.008(8) -0.010(7)
C1G 0.073(14) 0.043(10) 0.045(11) 0.009(8) 0.003(11) 0.009(9)
C1H 0.089(15) 0.042(10) 0.063(14) 0.005(10) 0.030(12) -0.011(9)
C1I 0.071(17) 0.10(3) 0.10(3) -0.05(2) -0.001(14) 0.020(16)
C1J 0.12(3) 0.047(14) 0.08(2) 0.006(15) 0.023(19) 0.009(14)
C1K 0.11(2) 0.043(11) 0.11(2) -0.002(12) -0.037(18) 0.007(13)
C1L 0.11(2) 0.051(13) 0.09(2) -0.017(14) -0.043(18) 0.001(13)
C1M 0.036(7) 0.058(9) 0.057(10) 0.006(7) 0.006(7) -0.005(6)
C1N 0.180(14) 0.180(14) 0.180(14) -0.0152(16) -0.0200(19) -0.0172(17)
C1O 0.053(3) 0.060(3) 0.151(5) -0.004(3) 0.015(3) -0.038(2)
C1P 0.060(3) 0.065(3) 0.152(4) -0.005(3) 0.015(3) -0.035(2)
C1Q 0.059(3) 0.063(3) 0.154(5) -0.005(3) 0.015(3) -0.036(2)
C1R 0.053(3) 0.060(3) 0.154(5) -0.002(3) 0.017(3) -0.040(2)
C1S 0.064(4) 0.074(4) 0.155(4) -0.007(3) 0.011(3) -0.029(3)
C1T 0.056(3) 0.066(3) 0.151(5) -0.005(3) 0.015(3) -0.036(2)
C1Y 0.092(9) 0.094(10) 0.159(5) -0.019(5) 0.001(5) -0.007(8)

loop_
_atom_type_symbol
_atom_type_description
_atom_type_scat_dispersion_real
_atom_type_scat_dispersion_imag
_atom_type_scat_source
C C 0.0033 0.0016 'International Tables Vol C Tables 4.2.6.8 and 6.1.1.4'
H H 0.0000 0.0000 'International Tables Vol C Tables 4.2.6.8 and 6.1.1.4'
Cl Cl 0.1484 0.1585 'International Tables Vol C Tables 4.2.6.8 and 6.1.1.4'
In In -0.7276 1.3100 'International Tables Vol C Tables 4.2.6.8 and 6.1.1.4'
N N 0.0061 0.0033 'International Tables Vol C Tables 4.2.6.8 and 6.1.1.4'
O O 0.0106 0.0060 'International Tables Vol C Tables 4.2.6.8 and 6.1.1.4'

loop_
_geom_angle_atom_site_label_1
_geom_angle_atom_site_label_2
_geom_angle_atom_site_label_3
_geom_angle
C2 C1 C6 118.5(5)
O1 C1 C2 120.8(4)
O1 C1 C6 120.8(5)
C1 C2 C17 124.1(4)
C3 C2 C1 119.3(5)
C3 C2 C17 116.4(5)
C2 C3 H3 118.3
C4 C3 C2 123.3(6)
C4 C3 H3 118.3
C3 C4 C5 116.6(5)
C3 C4 C7 123.9(6)
C5 C4 C7 119.6(5)
C4 C5 H5 118.6
C6 C5 C4 122.7(5)
C6 C5 H5 118.6
C1 C6 C11 123.3(5)
C5 C6 C1 119.5(5)
C5 C6 C11 117.1(5)
C8 C7 C4 108.8(6)
C8 C7 C10 109.4(5)
C9 C7 C4 110.2(5)
C9 C7 C8 107.2(7)
C9 C7 C10 110.7(8)
C10 C7 C4 110.4(6)
C7 C8 H8A 109.5
C7 C8 H8B 109.5
C7 C8 H8C 109.5
H8A C8 H8B 109.5
H8A C8 H8C 109.5
H8B C8 H8C 109.5
C7 C9 H9A 109.5
C7 C9 H9B 109.5
C7 C9 H9C 109.5
H9A C9 H9B 109.5
H9A C9 H9C 109.5
H9B C9 H9C 109.5
C7 C10 H10A 109.5
C7 C10 H10B 109.5
C7 C10 H10C 109.5
H10A C10 H10B 109.5
H10A C10 H10C 109.5
H10B C10 H10C 109.5
C6 C11 H11A 108.4
C6 C11 H11B 108.4
H11A C11 H11B 107.5
N2 C11 C6 115.4(6)
N2 C11 H11A 108.4
N2 C11 H11B 108.4
H12A C12 H12B 109.5
H12A C12 H12C 109.5
H12B C12 H12C 109.5
N2 C12 H12A 109.5
N2 C12 H12B 109.5
N2 C12 H12C 109.5
H13A C13 H13B 108.0
C14 C13 H13A 109.4
C14 C13 H13B 109.4
N2 C13 H13A 109.4
N2 C13 H13B 109.4
N2 C13 C14 111.2(6)
C13 C14 H14A 109.4
C13 C14 H14B 109.4
C13 C14 N1 111.4(6)
H14A C14 H14B 108.0
N1 C14 H14A 109.4
N1 C14 H14B 109.4
H15A C15 H15B 109.5
H15A C15 H15C 109.5
H15B C15 H15C 109.5
N1 C15 H15A 109.5
N1 C15 H15B 109.5
N1 C15 H15C 109.5
H16A C16 H16B 109.5
H16A C16 H16C 109.5
H16B C16 H16C 109.5
N1 C16 H16A 109.5
N1 C16 H16B 109.5
N1 C16 H16C 109.5
C2 C17 H17A 108.3
C2 C17 H17B 108.3
H17A C17 H17B 107.4
N3 C17 C2 115.8(4)
N3 C17 H17A 108.3
N3 C17 H17B 108.3
H18A C18 H18B 108.2
C19 C18 H18A 109.7
C19 C18 H18B 109.7
N3 C18 H18A 109.7
N3 C18 H18B 109.7
N3 C18 C19 110.0(5)
C18 C19 H19A 109.6
C18 C19 H19B 109.6
H19A C19 H19B 108.1
N4 C19 C18 110.5(4)
N4 C19 H19A 109.6
N4 C19 H19B 109.6
H20A C20 H20B 109.5
H20A C20 H20C 109.5
H20B C20 H20C 109.5
N3 C20 H20A 109.5
N3 C20 H20B 109.5
N3 C20 H20C 109.5
H21A C21 H21B 109.5
H21A C21 H21C 109.5
H21B C21 H21C 109.5
N4 C21 H21A 109.5
N4 C21 H21B 109.5
N4 C21 H21C 109.5
H22A C22 H22B 109.5
H22A C22 H22C 109.5
H22B C22 H22C 109.5
N4 C22 H22A 109.5
N4 C22 H22B 109.5
N4 C22 H22C 109.5
H23A C23 H23B 108.3
C24 C23 H23A 109.9
C24 C23 H23B 109.9
C24 C23 O2 109.1(6)
O2 C23 H23A 109.9
O2 C23 H23B 109.9
C23 C24 H24A 109.5
C23 C24 H24B 109.5
C23 C24 H24C 109.5
H24A C24 H24B 109.5
H24A C24 H24C 109.5
H24B C24 H24C 109.5
C26 C25 C30 118.3(5)
O3 C25 C26 120.5(5)
O3 C25 C30 121.2(5)
C25 C26 C41 124.2(5)
C27 C26 C25 118.8(6)
C27 C26 C41 116.8(6)
C26 C27 H27 118.1
C26 C27 C28 123.8(7)
C28 C27 H27 118.1
C27 C28 C31 121.3(7)
C29 C28 C27 116.4(6)
C29 C28 C31 122.3(6)
C28 C29 H29 118.8
C28 C29 C30 122.4(6)
C30 C29 H29 118.8
C25 C30 C35 124.1(5)
C29 C30 C25 120.1(6)
C29 C30 C35 115.7(5)
C28 C31 C33 108.4(7)
C32 C31 C28 112.9(7)
C32 C31 C33 107.8(8)
C32 C31 C34 108.2(7)
C34 C31 C28 109.0(6)
C34 C31 C33 110.6(7)
C31 C32 H32A 109.5
C31 C32 H32B 109.5
C31 C32 H32C 109.5
H32A C32 H32B 109.5
H32A C32 H32C 109.5
H32B C32 H32C 109.5
C31 C33 H33A 109.5
C31 C33 H33B 109.5
C31 C33 H33C 109.5
H33A C33 H33B 109.5
H33A C33 H33C 109.5
H33B C33 H33C 109.5
C31 C34 H34A 109.5
C31 C34 H34B 109.5
C31 C34 H34C 109.5
H34A C34 H34B 109.5
H34A C34 H34C 109.5
H34B C34 H34C 109.5
C30 C35 H35A 108.2
C30 C35 H35B 108.2
C30 C35 N5 116.4(4)
H35A C35 H35B 107.3
N5 C35 H35A 108.2
N5 C35 H35B 108.2
H36A C36 H36B 108.1
C37 C36 H36A 109.6
C37 C36 H36B 109.6
N5 C36 H36A 109.6
N5 C36 H36B 109.6
N5 C36 C37 110.3(4)
C36 C37 H37A 109.5
C36 C37 H37B 109.5
H37A C37 H37B 108.0
N6 C37 C36 110.9(4)
N6 C37 H37A 109.5
N6 C37 H37B 109.5
H38A C38 H38B 109.5
H38A C38 H38C 109.5
H38B C38 H38C 109.5
N5 C38 H38A 109.5
N5 C38 H38B 109.5
N5 C38 H38C 109.5
H39A C39 H39B 109.5
H39A C39 H39C 109.5
H39B C39 H39C 109.5
N6 C39 H39A 109.5
N6 C39 H39B 109.5
N6 C39 H39C 109.5
H40A C40 H40B 109.5
H40A C40 H40C 109.5
H40B C40 H40C 109.5
N6 C40 H40A 109.5
N6 C40 H40B 109.5
N6 C40 H40C 109.5
C26 C41 H41A 108.2
C26 C41 H41B 108.2
H41A C41 H41B 107.4
N8 C41 C26 116.2(5)
N8 C41 H41A 108.2
N8 C41 H41B 108.2
H42A C42 H42B 108.1
C44 C42 H42A 109.5
C44 C42 H42B 109.5
N8 C42 H42A 109.5
N8 C42 H42B 109.5
N8 C42 C44 110.9(5)
H43A C43 H43B 109.5
H43A C43 H43C 109.5
H43B C43 H43C 109.5
N8 C43 H43A 109.5
N8 C43 H43B 109.5
N8 C43 H43C 109.5
C42 C44 H44A 109.5
C42 C44 H44B 109.5
H44A C44 H44B 108.1
N7 C44 C42 110.8(4)
N7 C44 H44A 109.5
N7 C44 H44B 109.5
H45A C45 H45B 109.5
H45A C45 H45C 109.5
H45B C45 H45C 109.5
N7 C45 H45A 109.5
N7 C45 H45B 109.5
N7 C45 H45C 109.5
H46A C46 H46B 109.5
H46A C46 H46C 109.5
H46B C46 H46C 109.5
N7 C46 H46A 109.5
N7 C46 H46B 109.5
N7 C46 H46C 109.5
H47A C47 H47B 107.8
C48 C47 H47A 109.0
C48 C47 H47B 109.0
O4 C47 H47A 109.0
O4 C47 H47B 109.0
O4 C47 C48 113.1(6)
C47 C48 H48A 109.5
C47 C48 H48B 109.5
C47 C48 H48C 109.5
H48A C48 H48B 109.5
H48A C48 H48C 109.5
H48B C48 H48C 109.5
H49A C49 H49B 109.5
H49A C49 H49C 109.5
H49B C49 H49C 109.5
C50 C49 H49A 109.5
C50 C49 H49B 109.5
C50 C49 H49C 109.5
C51 C50 C49 122.8(9)
C51 C50 C55 117.9(9)
C55 C50 C49 119.2(9)
C50 C51 H51 118.7
C50 C51 C52 122.5(9)
C52 C51 H51 118.7
C51 C52 H52 120.7
C53 C52 C51 118.5(9)
C53 C52 H52 120.7
C52 C53 H53 119.7
C54 C53 C52 120.5(10)
C54 C53 H53 119.7
C53 C54 H54 120.2
C53 C54 C55 119.7(8)
C55 C54 H54 120.2
C50 C55 H55 119.6
C54 C55 C50 120.8(8)
C54 C55 H55 119.6
C14 N1 In2 100.4(4)
C15 N1 C14 108.7(6)
C15 N1 C16 105.9(6)
C15 N1 In2 117.9(4)
C16 N1 C14 111.9(7)
C16 N1 In2 112.0(4)
C11 N2 C12 106.7(6)
C11 N2 In2 108.3(3)
C12 N2 In2 109.3(4)
C13 N2 C11 113.1(6)
C13 N2 C12 109.3(5)
C13 N2 In2 109.9(5)
C17 N3 In1 107.0(3)
C18 N3 C17 113.0(4)
C18 N3 In1 110.9(3)
C20 N3 C17 107.0(4)
C20 N3 C18 109.6(5)
C20 N3 In1 109.3(3)
C19 N4 C21 109.1(4)
C19 N4 In1 100.9(3)
C21 N4 In1 112.0(3)
C22 N4 C19 109.6(4)
C22 N4 C21 107.0(4)
C22 N4 In1 117.8(3)
C35 N5 In3 107.1(3)
C36 N5 C35 113.1(4)
C36 N5 C38 108.8(4)
C36 N5 In3 110.9(3)
C38 N5 C35 107.1(4)
C38 N5 In3 109.7(3)
C37 N6 In3 101.0(3)
C39 N6 C37 109.5(4)
C39 N6 C40 106.6(4)
C39 N6 In3 118.8(3)
C40 N6 C37 108.4(4)
C40 N6 In3 112.2(3)
C44 N7 C45 110.0(5)
C44 N7 C46 110.3(5)
C44 N7 In4 100.5(3)
C45 N7 C46 106.7(5)
C45 N7 In4 117.8(3)
C46 N7 In4 111.4(4)
C41 N8 In4 108.2(3)
C42 N8 C41 113.0(4)
C42 N8 C43 110.1(4)
C42 N8 In4 110.2(4)
C43 N8 C41 106.5(5)
C43 N8 In4 108.7(4)
C1 O1 In1 128.9(3)
C1 O1 In2 129.1(3)
In2 O1 In1 102.01(13)
C23 O2 In1 123.3(4)
C23 O2 In2 125.5(4)
In1 O2 In2 110.59(16)
C25 O3 In3 128.4(3)
C25 O3 In4 129.8(3)
In3 O3 In4 101.82(14)
C47 O4 In3 122.7(4)
C47 O4 In4 125.8(4)
In4 O4 In3 111.13(17)
N3 In1 N4 77.40(16)
N3 In1 Cl1 100.28(11)
N3 In1 Cl2 89.46(12)
N4 In1 Cl1 88.68(11)
N4 In1 Cl2 166.38(12)
O1 In1 N3 86.80(14)
O1 In1 N4 85.26(13)
O1 In1 Cl1 169.48(9)
O1 In1 Cl2 97.70(9)
O2 In1 N3 160.00(15)
O2 In1 N4 104.71(15)
O2 In1 O1 73.69(14)
O2 In1 Cl1 99.66(11)
O2 In1 Cl2 88.86(11)
Cl1 In1 Cl2 90.19(6)
N1 In2 Cl3 87.28(15)
N1 In2 Cl4 166.54(19)
N2 In2 N1 78.3(2)
N2 In2 Cl3 100.38(15)
N2 In2 Cl4 89.38(15)
O1 In2 N1 87.13(16)
O1 In2 N2 86.44(16)
O1 In2 Cl3 170.12(10)
O1 In2 Cl4 97.56(9)
O2 In2 N1 103.5(2)
O2 In2 N2 159.86(18)
O2 In2 O1 73.69(13)
O2 In2 Cl3 99.75(12)
O2 In2 Cl4 89.95(11)
Cl3 In2 Cl4 89.71(5)
N5 In3 N6 77.20(15)
N5 In3 Cl5 99.52(12)
N5 In3 Cl6 90.04(11)
N6 In3 Cl5 87.86(12)
N6 In3 Cl6 166.71(12)
O3 In3 N5 87.31(14)
O3 In3 N6 85.57(14)
O3 In3 Cl5 169.26(9)
O3 In3 Cl6 97.67(9)
O4 In3 N5 160.44(16)
O4 In3 N6 103.70(15)
O4 In3 O3 73.37(14)
O4 In3 Cl5 100.04(12)
O4 In3 Cl6 89.56(11)
Cl5 In3 Cl6 90.65(6)
N7 In4 Cl7 165.85(15)
N7 In4 Cl8 87.76(11)
N8 In4 N7 77.53(18)
N8 In4 Cl7 88.96(12)
N8 In4 Cl8 100.28(12)
O3 In4 N7 86.27(13)
O3 In4 N8 86.47(15)
O3 In4 Cl7 97.22(9)
O3 In4 Cl8 169.82(10)
O4 In4 N7 104.45(18)
O4 In4 N8 159.76(15)
O4 In4 O3 73.68(14)
O4 In4 Cl7 89.68(11)
O4 In4 Cl8 99.93(10)
Cl8 In4 Cl7 90.56(5)
C1C C1A H1A 118.6
C1C C1A C1D 122.8(17)
C1D C1A H1A 118.6
C1C C1B H1B 118.3
C1C C1B C1E 123(2)
C1E C1B H1B 118.3
C1A C1C C1B 116.8(17)
C1A C1C C1M 125.0(14)
C1B C1C C1M 118.2(16)
C1A C1D H1D 121.2
C1F C1D C1A 117.7(14)
C1F C1D H1D 121.2
C1B C1E H1E 121.4
C1F C1E C1B 117.1(17)
C1F C1E H1E 121.4
C1D C1F H1F 119.0
C1E C1F C1D 122.1(14)
C1E C1F H1F 119.0
C1H C1G H1G 120.0
C1H C1G C1L 120.0
C1L C1G H1G 120.0
C1G C1H H1H 120.0
C1I C1H C1G 120.0
C1I C1H H1H 120.0
C1H C1I C1J 120.0
C1H C1I C1N 121(2)
C1J C1I C1N 119(2)
C1I C1J H1J 120.0
C1I C1J C1K 120.0
C1K C1J H1J 120.0
C1J C1K H1K 120.0
C1L C1K C1J 120.0
C1L C1K H1K 120.0
C1G C1L H1L 120.0
C1K C1L C1G 120.0
C1K C1L H1L 120.0
C1C C1M H1MA 109.5
C1C C1M H1MB 109.5
C1C C1M H1MC 109.5
H1MA C1M H1MB 109.5
H1MA C1M H1MC 109.5
H1MB C1M H1MC 109.5
C1I C1N H1NA 109.5
C1I C1N H1NB 109.5
C1I C1N H1NC 109.5
H1NA C1N H1NB 109.5
H1NA C1N H1NC 109.5
H1NB C1N H1NC 109.5
C1P C1O H1O 120.0
C1P C1O C1T 120.0
C1T C1O H1O 120.0
C1O C1P C1Q 120.0
C1O C1P C1Y 128.6(3)
C1Q C1P C1Y 111.3(3)
C1P C1Q H1Q 120.0
C1R C1Q C1P 120.0
C1R C1Q H1Q 120.0
C1Q C1R H1R 120.0
C1Q C1R C1S 120.0
C1S C1R H1R 120.0
C1R C1S H1S 120.0
C1T C1S C1R 120.0
C1T C1S H1S 120.0
C1O C1T H1T 120.0
C1S C1T C1O 120.0
C1S C1T H1T 120.0
C1P C1Y H1YA 109.5
C1P C1Y H1YB 109.5
C1P C1Y H1YC 109.5
H1YA C1Y H1YB 109.5
H1YA C1Y H1YC 109.5
H1YB C1Y H1YC 109.5

loop_
_geom_bond_atom_site_label_1
_geom_bond_atom_site_label_2
_geom_bond_distance
C1 C2 1.398(7)
C1 C6 1.411(7)
C1 O1 1.355(6)
C2 C3 1.386(7)
C2 C17 1.512(7)
C3 H3 0.9500
C3 C4 1.377(8)
C4 C5 1.385(9)
C4 C7 1.532(8)
C5 H5 0.9500
C5 C6 1.384(8)
C6 C11 1.503(8)
C7 C8 1.525(9)
C7 C9 1.522(11)
C7 C10 1.532(11)
C8 H8A 0.9800
C8 H8B 0.9800
C8 H8C 0.9800
C9 H9A 0.9800
C9 H9B 0.9800
C9 H9C 0.9800
C10 H10A 0.9800
C10 H10B 0.9800
C10 H10C 0.9800
C11 H11A 0.9900
C11 H11B 0.9900
C11 N2 1.489(9)
C12 H12A 0.9800
C12 H12B 0.9800
C12 H12C 0.9800
C12 N2 1.489(8)
C13 H13A 0.9900
C13 H13B 0.9900
C13 C14 1.502(13)
C13 N2 1.478(9)
C14 H14A 0.9900
C14 H14B 0.9900
C14 N1 1.505(11)
C15 H15A 0.9800
C15 H15B 0.9800
C15 H15C 0.9800
C15 N1 1.483(8)
C16 H16A 0.9800
C16 H16B 0.9800
C16 H16C 0.9800
C16 N1 1.483(11)
C17 H17A 0.9900
C17 H17B 0.9900
C17 N3 1.492(6)
C18 H18A 0.9900
C18 H18B 0.9900
C18 C19 1.517(7)
C18 N3 1.483(7)
C19 H19A 0.9900
C19 H19B 0.9900
C19 N4 1.477(7)
C20 H20A 0.9800
C20 H20B 0.9800
C20 H20C 0.9800
C20 N3 1.479(7)
C21 H21A 0.9800
C21 H21B 0.9800
C21 H21C 0.9800
C21 N4 1.478(6)
C22 H22A 0.9800
C22 H22B 0.9800
C22 H22C 0.9800
C22 N4 1.476(7)
C23 H23A 0.9900
C23 H23B 0.9900
C23 C24 1.460(11)
C23 O2 1.463(8)
C24 H24A 0.9800
C24 H24B 0.9800
C24 H24C 0.9800
C25 C26 1.394(8)
C25 C30 1.400(8)
C25 O3 1.348(6)
C26 C27 1.378(8)
C26 C41 1.519(8)
C27 H27 0.9500
C27 C28 1.385(9)
C28 C29 1.360(10)
C28 C31 1.531(10)
C29 H29 0.9500
C29 C30 1.389(8)
C30 C35 1.488(9)
C31 C32 1.508(11)
C31 C33 1.574(13)
C31 C34 1.530(10)
C32 H32A 0.9800
C32 H32B 0.9800
C32 H32C 0.9800
C33 H33A 0.9800
C33 H33B 0.9800
C33 H33C 0.9800
C34 H34A 0.9800
C34 H34B 0.9800
C34 H34C 0.9800
C35 H35A 0.9900
C35 H35B 0.9900
C35 N5 1.493(7)
C36 H36A 0.9900
C36 H36B 0.9900
C36 C37 1.514(7)
C36 N5 1.486(6)
C37 H37A 0.9900
C37 H37B 0.9900
C37 N6 1.480(7)
C38 H38A 0.9800
C38 H38B 0.9800
C38 H38C 0.9800
C38 N5 1.493(7)
C39 H39A 0.9800
C39 H39B 0.9800
C39 H39C 0.9800
C39 N6 1.476(7)
C40 H40A 0.9800
C40 H40B 0.9800
C40 H40C 0.9800
C40 N6 1.479(7)
C41 H41A 0.9900
C41 H41B 0.9900
C41 N8 1.491(7)
C42 H42A 0.9900
C42 H42B 0.9900
C42 C44 1.504(9)
C42 N8 1.480(7)
C43 H43A 0.9800
C43 H43B 0.9800
C43 H43C 0.9800
C43 N8 1.487(7)
C44 H44A 0.9900
C44 H44B 0.9900
C44 N7 1.471(9)
C45 H45A 0.9800
C45 H45B 0.9800
C45 H45C 0.9800
C45 N7 1.481(7)
C46 H46A 0.9800
C46 H46B 0.9800
C46 H46C 0.9800
C46 N7 1.485(8)
C47 H47A 0.9900
C47 H47B 0.9900
C47 C48 1.501(10)
C47 O4 1.440(8)
C48 H48A 0.9800
C48 H48B 0.9800
C48 H48C 0.9800
C49 H49A 0.9800
C49 H49B 0.9800
C49 H49C 0.9800
C49 C50 1.508(11)
C50 C51 1.329(12)
C50 C55 1.388(11)
C51 H51 0.9500
C51 C52 1.370(13)
C52 H52 0.9500
C52 C53 1.368(12)
C53 H53 0.9500
C53 C54 1.350(12)
C54 H54 0.9500
C54 C55 1.359(12)
C55 H55 0.9500
N1 In2 2.353(5)
N2 In2 2.284(6)
N3 In1 2.264(5)
N4 In1 2.382(4)
N5 In3 2.282(4)
N6 In3 2.360(4)
N7 In4 2.375(4)
N8 In4 2.268(5)
O1 In1 2.231(3)
O1 In2 2.219(4)
O2 In1 2.097(4)
O2 In2 2.110(4)
O3 In3 2.226(4)
O3 In4 2.233(3)
O4 In3 2.110(4)
O4 In4 2.086(4)
Cl1 In1 2.4431(17)
Cl2 In1 2.4683(15)
Cl3 In2 2.4546(18)
Cl4 In2 2.4601(15)
Cl5 In3 2.4420(16)
Cl6 In3 2.4629(15)
Cl7 In4 2.4754(14)
Cl8 In4 2.4488(17)
C1A H1A 0.9500
C1A C1C 1.37(2)
C1A C1D 1.39(2)
C1B H1B 0.9500
C1B C1C 1.38(2)
C1B C1E 1.39(3)
C1C C1M 1.460(19)
C1D H1D 0.9500
C1D C1F 1.38(2)
C1E H1E 0.9500
C1E C1F 1.37(2)
C1F H1F 0.9500
C1G H1G 0.9500
C1G C1H 1.3900
C1G C1L 1.3900
C1H H1H 0.9500
C1H C1I 1.3900
C1I C1J 1.3900
C1I C1N 1.540(18)
C1J H1J 0.9500
C1J C1K 1.3900
C1K H1K 0.9500
C1K C1L 1.3900
C1L H1L 0.9500
C1M H1MA 0.9800
C1M H1MB 0.9800
C1M H1MC 0.9800
C1N H1NA 0.9800
C1N H1NB 0.9800
C1N H1NC 0.9800
C1O H1O 0.9500
C1O C1P 1.3900
C1O C1T 1.3900
C1P C1Q 1.3900
C1P C1Y 1.645(5)
C1Q H1Q 0.9500
C1Q C1R 1.3900
C1R H1R 0.9500
C1R C1S 1.3900
C1S H1S 0.9500
C1S C1T 1.3900
C1T H1T 0.9500
C1Y H1YA 0.9800
C1Y H1YB 0.9800
C1Y H1YC 0.9800

loop_
_geom_torsion_atom_site_label_1
_geom_torsion_atom_site_label_2
_geom_torsion_atom_site_label_3
_geom_torsion_atom_site_label_4
_geom_torsion
C1 C2 C3 C4 -1.5(9)
C1 C2 C17 N3 -58.3(7)
C1 C6 C11 N2 -60.4(8)
C2 C1 C6 C5 3.1(8)
C2 C1 C6 C11 -173.4(6)
C2 C1 O1 In1 19.1(6)
C2 C1 O1 In2 -157.7(4)
C2 C3 C4 C5 1.6(10)
C2 C3 C4 C7 -178.0(6)
C2 C17 N3 C18 -51.0(6)
C2 C17 N3 C20 -171.6(5)
C2 C17 N3 In1 71.3(5)
C3 C2 C17 N3 126.4(5)
C3 C4 C5 C6 0.7(10)
C3 C4 C7 C8 115.6(7)
C3 C4 C7 C9 -1.6(11)
C3 C4 C7 C10 -124.2(7)
C4 C5 C6 C1 -3.1(10)
C4 C5 C6 C11 173.6(7)
C5 C4 C7 C8 -63.9(9)
C5 C4 C7 C9 178.8(8)
C5 C4 C7 C10 56.2(9)
C5 C6 C11 N2 123.1(6)
C6 C1 C2 C3 -0.9(8)
C6 C1 C2 C17 -176.1(5)
C6 C1 O1 In1 -160.2(4)
C6 C1 O1 In2 23.0(7)
C6 C11 N2 C12 -172.2(5)
C6 C11 N2 C13 -51.9(7)
C6 C11 N2 In2 70.1(5)
C7 C4 C5 C6 -179.7(7)
C13 C14 N1 C15 -69.9(7)
C13 C14 N1 C16 173.5(6)
C13 C14 N1 In2 54.5(6)
C14 C13 N2 C11 149.0(6)
C14 C13 N2 C12 -92.2(8)
C14 C13 N2 In2 27.8(7)
C17 C2 C3 C4 174.0(6)
C18 C19 N4 C21 173.1(5)
C18 C19 N4 C22 -70.0(5)
C18 C19 N4 In1 54.9(5)
C19 C18 N3 C17 150.2(4)
C19 C18 N3 C20 -90.6(5)
C19 C18 N3 In1 30.1(5)
C24 C23 O2 In1 90.0(7)
C24 C23 O2 In2 -99.8(7)
C25 C26 C27 C28 -2.5(10)
C25 C26 C41 N8 -57.9(7)
C25 C30 C35 N5 -60.7(7)
C26 C25 C30 C29 1.3(8)
C26 C25 C30 C35 -173.5(5)
C26 C25 O3 In3 -159.4(4)
C26 C25 O3 In4 19.4(7)
C26 C27 C28 C29 -0.6(11)
C26 C27 C28 C31 178.6(7)
C26 C41 N8 C42 -53.1(7)
C26 C41 N8 C43 -174.1(5)
C26 C41 N8 In4 69.2(5)
C27 C26 C41 N8 126.4(6)
C27 C28 C29 C30 4.3(11)
C27 C28 C31 C32 171.0(8)
C27 C28 C31 C33 51.7(9)
C27 C28 C31 C34 -68.7(10)
C28 C29 C30 C25 -4.7(10)
C28 C29 C30 C35 170.5(6)
C29 C28 C31 C32 -9.8(12)
C29 C28 C31 C33 -129.2(8)
C29 C28 C31 C34 110.5(8)
C29 C30 C35 N5 124.3(6)
C30 C25 C26 C27 2.1(8)
C30 C25 C26 C41 -173.4(5)
C30 C25 O3 In3 19.7(7)
C30 C25 O3 In4 -161.5(4)
C30 C35 N5 C36 -53.1(6)
C30 C35 N5 C38 -173.0(5)
C30 C35 N5 In3 69.4(5)
C31 C28 C29 C30 -174.9(7)
C36 C37 N6 C39 -69.8(5)
C36 C37 N6 C40 174.3(5)
C36 C37 N6 In3 56.3(5)
C37 C36 N5 C35 146.3(5)
C37 C36 N5 C38 -94.8(5)
C37 C36 N5 In3 25.9(5)
C41 C26 C27 C28 173.3(7)
C42 C44 N7 C45 -69.5(6)
C42 C44 N7 C46 173.0(5)
C42 C44 N7 In4 55.4(5)
C44 C42 N8 C41 149.9(5)
C44 C42 N8 C43 -91.1(6)
C44 C42 N8 In4 28.7(5)
C48 C47 O4 In3 88.1(7)
C48 C47 O4 In4 -99.7(6)
C49 C50 C51 C52 176.7(8)
C49 C50 C55 C54 -177.2(8)
C50 C51 C52 C53 2.1(13)
C51 C50 C55 C54 0.9(12)
C51 C52 C53 C54 -2.2(13)
C52 C53 C54 C55 1.8(13)
C53 C54 C55 C50 -1.2(12)
C55 C50 C51 C52 -1.4(13)
N2 C13 C14 N1 -59.2(8)
N3 C18 C19 N4 -61.0(6)
N5 C36 C37 N6 -58.7(6)
N8 C42 C44 N7 -60.7(6)
O1 C1 C2 C3 179.8(5)
O1 C1 C2 C17 4.6(8)
O1 C1 C6 C5 -177.6(5)
O1 C1 C6 C11 6.0(9)
O3 C25 C26 C27 -178.7(5)
O3 C25 C26 C41 5.8(8)
O3 C25 C30 C29 -177.9(5)
O3 C25 C30 C35 7.4(8)
C1A C1D C1F C1E 2(2)
C1B C1E C1F C1D -1(2)
C1C C1A C1D C1F -2(2)
C1C C1B C1E C1F 1(3)
C1D C1A C1C C1B 1(2)
C1D C1A C1C C1M -175.7(14)
C1E C1B C1C C1A -1(2)
C1E C1B C1C C1M 176.3(16)
C1G C1H C1I C1J 0.0
C1G C1H C1I C1N 180(2)
C1H C1G C1L C1K 0.0
C1H C1I C1J C1K 0.0
C1I C1J C1K C1L 0.0
C1J C1K C1L C1G 0.0
C1L C1G C1H C1I 0.0
C1N C1I C1J C1K -180(2)
C1O C1P C1Q C1R 0.0
C1P C1O C1T C1S 0.0
C1P C1Q C1R C1S 0.0
C1Q C1R C1S C1T 0.0
C1R C1S C1T C1O 0.0
C1T C1O C1P C1Q 0.0
C1T C1O C1P C1Y -175.3(5)
C1Y C1P C1Q C1R 176.1(4)
